data_4308786
loop_
_publ_author_name
'Sanjib Kar'
'Nripen Chanda'
'Shaikh M. Mobin'
'Francisco A. Urbanos'
'Mark Niemeyer'
'Vedavati G. Puranik'
'Reyes Jimenez-Aparicio'
'Goutam Kumar Lahiri'

_publ_section_title
;
Unusual Monodentate Binding Mode of 2,2'-Dipyridylamine (L) in
Isomeric trans-(acac)2RuII(L)2, trans-[(acac)2RuIII(L)2]ClO4,
and cis-(acac)2RuII(L)2 (acac = Acetylacetonate). Synthesis, Structures, and
Spectroscopic, Electrochemical, and Magnetic Aspects
;
_journal_name_full 'Inorganic Chemistry'
_journal_page_first 1571
_journal_page_last 1579
_journal_paper_doi 10.1021/ic049219v
_journal_volume 44
_journal_year 2005
_chemical_formula_sum 'C20 H23 Cl N3 O8 Ru'
_chemical_formula_weight 569.93
_chemical_name_systematic
; 
 ? 
;
_space_group_IT_number 14
_symmetry_cell_setting monoclinic
_symmetry_space_group_name_Hall '-P 2ybc'
_symmetry_space_group_name_H-M 'P 1 21/c 1'
_atom_sites_solution_hydrogens geom
_atom_sites_solution_primary direct
_atom_sites_solution_secondary difmap
_audit_creation_method SHELXL-97
_cell_angle_alpha 90.00
_cell_angle_beta 92.37(3)
_cell_angle_gamma 90.00
_cell_formula_units_Z 4
_cell_length_a 11.730(2)
_cell_length_b 11.667(2)
_cell_length_c 17.483(4)
_cell_measurement_temperature 173(2)
_cell_volume 2390.6(8)
_computing_cell_refinement 'Bruker XSCANS'
_computing_data_collection 'Bruker XSCANS'
_computing_data_reduction 'Bruker SHELXTL'
_computing_molecular_graphics 'Bruker SHELXTL'
_computing_publication_material 'Bruker SHELXTL'
_computing_structure_refinement 'SHELXL-97 (Sheldrick, 1997)'
_computing_structure_solution 'SHELXS-97 (Sheldrick, 1990)'
_diffrn_ambient_temperature 173(2)
_diffrn_measured_fraction_theta_full 1.000
_diffrn_measured_fraction_theta_max 1.000
_diffrn_measurement_device_type 'Bruker P4'
_diffrn_measurement_method '\w scans'
_diffrn_radiation_monochromator graphite
_diffrn_radiation_source 'fine-focus sealed tube'
_diffrn_radiation_type MoK\a
_diffrn_radiation_wavelength 0.71073
_diffrn_reflns_av_R_equivalents 0.0407
_diffrn_reflns_av_sigmaI/netI 0.0874
_diffrn_reflns_limit_h_max 13
_diffrn_reflns_limit_h_min -13
_diffrn_reflns_limit_k_max 13
_diffrn_reflns_limit_k_min -1
_diffrn_reflns_limit_l_max 20
_diffrn_reflns_limit_l_min -20
_diffrn_reflns_number 4409
_diffrn_reflns_theta_full 25.00
_diffrn_reflns_theta_max 25.00
_diffrn_reflns_theta_min 1.74
_exptl_absorpt_coefficient_mu 0.817
_exptl_absorpt_correction_type none
_exptl_crystal_density_diffrn 1.584
_exptl_crystal_density_method 'not measured'
_exptl_crystal_F_000 1156
_refine_diff_density_max 0.751
_refine_diff_density_min -0.485
_refine_diff_density_rms 0.113
_refine_ls_extinction_method none
_refine_ls_goodness_of_fit_ref 1.136
_refine_ls_hydrogen_treatment mixed
_refine_ls_matrix_type full
_refine_ls_number_parameters 307
_refine_ls_number_reflns 4192
_refine_ls_number_restraints 6
_refine_ls_restrained_S_all 1.137
_refine_ls_R_factor_all 0.1157
_refine_ls_R_factor_gt 0.0632
_refine_ls_shift/su_max 0.001
_refine_ls_shift/su_mean 0.000
_refine_ls_structure_factor_coef Fsqd
_refine_ls_weighting_details 'calc w=1/[\s^2^(Fo^2^)+(0.0523P)^2^+0.0000P] where P=(Fo^2^+2Fc^2^)/3'
_refine_ls_weighting_scheme calc
_refine_ls_wR_factor_gt 0.1183
_refine_ls_wR_factor_ref 0.1368
_reflns_number_gt 2694
_reflns_number_total 4192
_reflns_threshold_expression >2sigma(I)
_cod_data_source_file ic049219vsi20040616_080254.cif
_cod_data_source_block lah05
_cod_depositor_comments
;
The following automatic conversions were performed:
'_symmetry_cell_setting' value 'Monoclinic' changed to 'monoclinic'
according to '/home/saulius/struct/CIF-dictionaries/cif_core.dic'
dictionary named 'cif_core.dic' version 2.4.1 from 2010-06-29.

Automatic conversion script
Id: cif_fix_enum 1527 2010-12-29 10:47:43Z saulius 
;
_cod_database_code 4308786

loop_
_symmetry_equiv_pos_as_xyz
'x, y, z'
'-x, y+1/2, -z+1/2'
'-x, -y, -z'
'x, -y-1/2, z-1/2'

loop_
_atom_site_label
_atom_site_type_symbol
_atom_site_fract_x
_atom_site_fract_y
_atom_site_fract_z
_atom_site_U_iso_or_equiv
_atom_site_adp_type
_atom_site_occupancy
_atom_site_symmetry_multiplicity
_atom_site_calc_flag
_atom_site_refinement_flags
_atom_site_disorder_assembly
_atom_site_disorder_group
Ru Ru 0.72613(5) 0.27654(5) 0.50174(3) 0.02766(17) Uani 1 1 d . . .
O1 O 0.8024(4) 0.2779(5) 0.4016(2) 0.0322(11) Uani 1 1 d . . .
O2 O 0.6499(4) 0.1244(4) 0.4805(3) 0.0403(13) Uani 1 1 d . . .
O3 O 0.8597(4) 0.1876(4) 0.5438(3) 0.0383(13) Uani 1 1 d . . .
O4 O 0.6525(4) 0.2726(4) 0.6034(2) 0.0343(11) Uani 1 1 d . . .
N1 N 0.7041(5) 0.5227(6) 0.4220(3) 0.0323(16) Uani 1 1 d . . .
H1 H 0.706(7) 0.574(7) 0.399(4) 0.039 Uiso 1 1 d . . .
N2 N 0.5902(4) 0.3641(5) 0.4520(3) 0.0283(13) Uani 1 1 d . . .
N3 N 0.8035(5) 0.4334(5) 0.5255(3) 0.0295(13) Uani 1 1 d . . .
C1 C 0.8903(7) 0.1999(8) 0.2944(4) 0.051(2) Uani 1 1 d . . .
H1A H 0.8707 0.2702 0.2661 0.097(10) Uiso 1 1 calc R . .
H1B H 0.8810 0.1338 0.2602 0.097(10) Uiso 1 1 calc R . .
H1C H 0.9697 0.2041 0.3140 0.097(10) Uiso 1 1 calc R . .
C2 C 0.8117(6) 0.1869(7) 0.3611(4) 0.040(2) Uani 1 1 d . . .
C3 C 0.7570(6) 0.0827(7) 0.3719(5) 0.045(2) Uani 1 1 d . . .
H3A H 0.7729 0.0231 0.3369 0.037(6) Uiso 1 1 calc R . .
C4 C 0.6816(7) 0.0567(7) 0.4283(5) 0.049(2) Uani 1 1 d . . .
C5 C 0.6266(9) -0.0616(8) 0.4315(7) 0.087(4) Uani 1 1 d . . .
H5A H 0.6509 -0.0997 0.4794 0.097(10) Uiso 1 1 calc R . .
H5B H 0.6503 -0.1076 0.3880 0.097(10) Uiso 1 1 calc R . .
H5C H 0.5434 -0.0535 0.4291 0.097(10) Uiso 1 1 calc R . .
C6 C 0.9521(8) 0.0370(8) 0.6136(6) 0.060(3) Uani 1 1 d . . .
H6A H 0.9992 0.0387 0.5686 0.097(10) Uiso 1 1 calc R . .
H6B H 0.9250 -0.0414 0.6218 0.097(10) Uiso 1 1 calc R . .
H6C H 0.9976 0.0624 0.6588 0.097(10) Uiso 1 1 calc R . .
C7 C 0.8512(7) 0.1157(7) 0.6008(5) 0.044(2) Uani 1 1 d . . .
C8 C 0.7606(7) 0.1134(7) 0.6482(4) 0.045(2) Uani 1 1 d . . .
H8A H 0.7583 0.0503 0.6824 0.037(6) Uiso 1 1 calc R . .
C9 C 0.6722(6) 0.1918(6) 0.6522(4) 0.0349(18) Uani 1 1 d . . .
C10 C 0.5937(7) 0.1912(8) 0.7182(5) 0.059(3) Uani 1 1 d . . .
H10A H 0.5144 0.1957 0.6986 0.097(10) Uiso 1 1 calc R . .
H10B H 0.6108 0.2573 0.7514 0.097(10) Uiso 1 1 calc R . .
H10C H 0.6049 0.1204 0.7477 0.097(10) Uiso 1 1 calc R . .
C11 C 0.6024(6) 0.4646(6) 0.4156(4) 0.0294(17) Uani 1 1 d . . .
C12 C 0.5137(6) 0.5104(7) 0.3695(4) 0.0365(18) Uani 1 1 d . . .
H12A H 0.5241 0.5811 0.3438 0.037(6) Uiso 1 1 calc R . .
C13 C 0.4126(6) 0.4543(8) 0.3614(4) 0.044(2) Uani 1 1 d . . .
H13A H 0.3526 0.4842 0.3291 0.037(6) Uiso 1 1 calc R . .
C14 C 0.3982(6) 0.3524(7) 0.4010(4) 0.042(2) Uani 1 1 d . . .
H14A H 0.3279 0.3122 0.3972 0.037(6) Uiso 1 1 calc R . .
C15 C 0.4874(6) 0.3116(7) 0.4454(4) 0.0367(19) Uani 1 1 d . . .
H15A H 0.4768 0.2428 0.4733 0.037(6) Uiso 1 1 calc R . .
C16 C 0.7861(5) 0.5242(6) 0.4803(4) 0.0286(16) Uani 1 1 d . . .
C17 C 0.8810(6) 0.4416(7) 0.5850(4) 0.0374(19) Uani 1 1 d . . .
H17A H 0.8911 0.3779 0.6185 0.037(6) Uiso 1 1 calc R . .
C18 C 0.9449(6) 0.5374(8) 0.5988(4) 0.042(2) Uani 1 1 d . . .
H18A H 0.9987 0.5400 0.6409 0.037(6) Uiso 1 1 calc R . .
C19 C 0.9302(6) 0.6317(7) 0.5504(4) 0.0374(18) Uani 1 1 d . . .
H19A H 0.9748 0.6990 0.5581 0.037(6) Uiso 1 1 calc R . .
C20 C 0.8502(6) 0.6246(6) 0.4917(4) 0.0346(17) Uani 1 1 d . . .
H20A H 0.8378 0.6881 0.4584 0.037(6) Uiso 1 1 calc R . .
Cl Cl 1.19904(16) 0.2733(2) 0.73068(11) 0.0503(5) Uani 1 1 d D . .
O5 O 1.1067(5) 0.3213(10) 0.6885(4) 0.156(5) Uani 1 1 d D . .
O6 O 1.1856(7) 0.1545(5) 0.7427(4) 0.096(3) Uani 1 1 d D . .
O7 O 1.2040(7) 0.3199(7) 0.8050(3) 0.106(3) Uani 1 1 d D . .
O8 O 1.2994(4) 0.2889(6) 0.6899(4) 0.088(2) Uani 1 1 d D . .

loop_
_atom_site_aniso_label
_atom_site_aniso_U_11
_atom_site_aniso_U_22
_atom_site_aniso_U_33
_atom_site_aniso_U_23
_atom_site_aniso_U_13
_atom_site_aniso_U_12
Ru 0.0250(3) 0.0314(3) 0.0270(3) -0.0006(3) 0.00599(19) -0.0016(3)
O1 0.031(3) 0.037(3) 0.029(2) -0.005(3) 0.008(2) 0.002(3)
O2 0.039(3) 0.033(3) 0.049(3) -0.007(3) 0.008(2) -0.007(2)
O3 0.034(3) 0.038(3) 0.043(3) 0.008(2) 0.004(2) 0.004(2)
O4 0.036(3) 0.035(3) 0.033(3) 0.003(3) 0.014(2) 0.001(3)
N1 0.030(3) 0.039(4) 0.028(3) 0.007(3) -0.002(3) -0.002(3)
N2 0.023(3) 0.035(4) 0.026(3) -0.007(3) 0.002(2) -0.001(3)
N3 0.029(3) 0.029(3) 0.031(3) -0.003(3) 0.005(3) 0.000(3)
C1 0.047(5) 0.074(7) 0.034(4) -0.007(4) 0.010(4) 0.011(4)
C2 0.027(4) 0.059(6) 0.035(4) 0.000(4) -0.002(3) 0.013(4)
C3 0.039(5) 0.047(5) 0.051(5) -0.019(4) 0.003(4) -0.001(4)
C4 0.041(5) 0.043(5) 0.065(6) -0.022(5) 0.009(4) -0.007(4)
C5 0.084(8) 0.049(7) 0.132(10) -0.039(6) 0.042(7) -0.024(6)
C6 0.066(6) 0.045(6) 0.070(6) 0.024(5) 0.005(5) 0.020(5)
C7 0.039(5) 0.036(5) 0.055(5) -0.001(4) -0.002(4) 0.002(4)
C8 0.053(5) 0.041(5) 0.040(5) 0.009(4) 0.006(4) -0.002(4)
C9 0.038(4) 0.037(5) 0.030(4) 0.005(3) 0.005(3) -0.009(3)
C10 0.045(5) 0.087(8) 0.045(5) 0.023(5) 0.020(4) -0.003(5)
C11 0.033(4) 0.030(4) 0.026(4) -0.010(3) 0.001(3) 0.005(3)
C12 0.032(4) 0.042(5) 0.035(4) -0.004(4) 0.000(3) 0.013(4)
C13 0.023(4) 0.070(6) 0.039(4) -0.017(4) -0.004(3) 0.013(4)
C14 0.031(4) 0.054(6) 0.040(4) -0.017(4) 0.008(3) -0.001(4)
C15 0.028(4) 0.047(5) 0.036(4) -0.011(3) 0.007(3) -0.004(3)
C16 0.026(4) 0.033(4) 0.027(4) -0.003(3) 0.007(3) 0.002(3)
C17 0.029(4) 0.053(5) 0.030(4) -0.005(4) 0.000(3) 0.003(4)
C18 0.026(4) 0.069(6) 0.032(4) -0.020(4) -0.003(3) -0.003(4)
C19 0.027(4) 0.039(5) 0.047(5) -0.012(4) 0.007(3) -0.004(3)
C20 0.033(4) 0.032(4) 0.040(4) 0.000(3) 0.011(3) -0.005(3)
Cl 0.0467(11) 0.0580(13) 0.0471(11) 0.0114(12) 0.0120(9) 0.0099(12)
O5 0.064(5) 0.318(14) 0.090(6) 0.118(8) 0.033(4) 0.078(7)
O6 0.127(7) 0.073(6) 0.092(6) 0.004(5) 0.032(5) -0.023(5)
O7 0.129(7) 0.100(6) 0.088(6) -0.040(5) -0.008(5) 0.042(5)
O8 0.048(4) 0.094(5) 0.125(6) 0.057(5) 0.032(4) 0.017(4)

loop_
_atom_type_symbol
_atom_type_description
_atom_type_scat_dispersion_real
_atom_type_scat_dispersion_imag
_atom_type_scat_source
C C 0.0033 0.0016 'International Tables Vol C Tables 4.2.6.8 and 6.1.1.4'
H H 0.0000 0.0000 'International Tables Vol C Tables 4.2.6.8 and 6.1.1.4'
N N 0.0061 0.0033 'International Tables Vol C Tables 4.2.6.8 and 6.1.1.4'
O O 0.0106 0.0060 'International Tables Vol C Tables 4.2.6.8 and 6.1.1.4'
Cl Cl 0.1484 0.1585 'International Tables Vol C Tables 4.2.6.8 and 6.1.1.4'
Ru Ru -1.2594 0.8363 'International Tables Vol C Tables 4.2.6.8 and 6.1.1.4'

loop_
_geom_angle_atom_site_label_1
_geom_angle_atom_site_label_2
_geom_angle_atom_site_label_3
_geom_angle
_geom_angle_site_symmetry_1
_geom_angle_site_symmetry_3
_geom_angle_publ_flag
O3 Ru O1 87.35(19) . . ?
O3 Ru O4 91.3(2) . . ?
O1 Ru O4 178.6(2) . . ?
O3 Ru O2 86.9(2) . . ?
O1 Ru O2 93.2(2) . . ?
O4 Ru O2 86.5(2) . . ?
O3 Ru N2 176.5(2) . . ?
O1 Ru N2 89.6(2) . . ?
O4 Ru N2 91.8(2) . . ?
O2 Ru N2 91.7(2) . . ?
O3 Ru N3 93.2(2) . . ?
O1 Ru N3 87.7(2) . . ?
O4 Ru N3 92.5(2) . . ?
O2 Ru N3 179.0(2) . . ?
N2 Ru N3 88.4(2) . . ?
C2 O1 Ru 121.8(5) . . ?
C4 O2 Ru 122.5(5) . . ?
C7 O3 Ru 122.0(5) . . ?
C9 O4 Ru 122.1(4) . . ?
C11 N1 C16 130.3(6) . . ?
C11 N2 C15 117.8(6) . . ?
C11 N2 Ru 122.5(4) . . ?
C15 N2 Ru 118.9(5) . . ?
C16 N3 C17 118.7(6) . . ?
C16 N3 Ru 121.9(5) . . ?
C17 N3 Ru 119.2(5) . . ?
O1 C2 C3 126.8(7) . . ?
O1 C2 C1 114.0(7) . . ?
C3 C2 C1 119.2(7) . . ?
C4 C3 C2 126.8(8) . . ?
O2 C4 C3 126.1(8) . . ?
O2 C4 C5 113.5(8) . . ?
C3 C4 C5 120.4(8) . . ?
O3 C7 C8 123.8(7) . . ?
O3 C7 C6 114.8(7) . . ?
C8 C7 C6 121.3(8) . . ?
C7 C8 C9 128.0(7) . . ?
O4 C9 C8 124.3(7) . . ?
O4 C9 C10 114.4(7) . . ?
C8 C9 C10 121.2(7) . . ?
N2 C11 N1 120.1(6) . . ?
N2 C11 C12 121.1(7) . . ?
N1 C11 C12 118.8(7) . . ?
C13 C12 C11 120.2(8) . . ?
C12 C13 C14 119.0(7) . . ?
C15 C14 C13 118.5(7) . . ?
N2 C15 C14 123.4(7) . . ?
N3 C16 N1 121.0(6) . . ?
N3 C16 C20 120.9(6) . . ?
N1 C16 C20 118.1(6) . . ?
N3 C17 C18 122.7(8) . . ?
C17 C18 C19 119.2(7) . . ?
C20 C19 C18 118.2(7) . . ?
C19 C20 C16 120.4(7) . . ?
O5 Cl O7 109.5(6) . . ?
O5 Cl O6 112.5(7) . . ?
O7 Cl O6 104.0(5) . . ?
O5 Cl O8 108.9(4) . . ?
O7 Cl O8 114.4(5) . . ?
O6 Cl O8 107.6(4) . . ?

loop_
_geom_bond_atom_site_label_1
_geom_bond_atom_site_label_2
_geom_bond_distance
_geom_bond_site_symmetry_2
_geom_bond_publ_flag
Ru O3 1.994(5) . ?
Ru O1 1.999(4) . ?
Ru O4 2.008(4) . ?
Ru O2 2.015(5) . ?
Ru N2 2.056(6) . ?
Ru N3 2.077(6) . ?
O1 C2 1.283(9) . ?
O2 C4 1.273(9) . ?
O3 C7 1.310(9) . ?
O4 C9 1.286(8) . ?
N1 C11 1.372(9) . ?
N1 C16 1.373(9) . ?
N2 C11 1.344(9) . ?
N2 C15 1.354(8) . ?
N3 C16 1.331(8) . ?
N3 C17 1.358(9) . ?
C1 C2 1.524(10) . ?
C2 C3 1.391(11) . ?
C3 C4 1.384(11) . ?
C4 C5 1.526(12) . ?
C6 C7 1.507(11) . ?
C7 C8 1.374(10) . ?
C8 C9 1.387(10) . ?
C9 C10 1.507(9) . ?
C11 C12 1.396(10) . ?
C12 C13 1.357(10) . ?
C13 C14 1.389(11) . ?
C14 C15 1.363(10) . ?
C16 C20 1.402(9) . ?
C17 C18 1.361(11) . ?
C18 C19 1.394(11) . ?
C19 C20 1.364(10) . ?
Cl O5 1.401(4) . ?
Cl O7 1.408(4) . ?
Cl O6 1.412(4) . ?
Cl O8 1.413(4) . ?
